data_4117221
loop_
_publ_author_name
'Norikazu Ueyama'
'Nami Nishikawa'
'Yusuke Yamada'
'Taka-aki Okamura'
'Akira Nakamura'

_publ_contact_author
;
    Akira Nakamura
 Department of Macromolecular Science
 Facalty of Science
 Osaka University
 Toyonaka, Osaka 560
 Japan
;
_publ_contact_author_email anaka@chem.sci.osaka-u.ac.jp.
_publ_contact_author_fax +81-6-850-5474
_publ_contact_author_phone +81-6-850-5449
_publ_section_title
;
 Cytochrome P-450 Model (Porphinato)(thiolato)iron(III) Complexes with
 Single and Double NH...S Hydrogen Bonds at the Thiolate Site
;
_journal_name_full 'Journal of the American Chemical Society'
_journal_page_first 12826
_journal_page_last 12827
_journal_paper_doi 10.1021/ja9622970
_journal_volume 118
_journal_year 1996
_chemical_formula_sum 'C47.5 H53 F3 Fe N5 O S'
_space_group_IT_number 2
_symmetry_cell_setting triclinic
_symmetry_Int_Tables_number 2
_symmetry_space_group_name_Hall '-P 1'
_symmetry_space_group_name_H-M 'P -1'
_audit_creation_date 'Thu Jun 13 11:34:14 1996'
_audit_creation_method 'from TEXRAY.INF file'
_cell_angle_alpha 103.88(3)
_cell_angle_beta 107.71(3)
_cell_angle_gamma 65.94(2)
_cell_formula_units_Z 2.00
_cell_length_a 13.467(4)
_cell_length_b 14.797(6)
_cell_length_c 12.821(5)
_cell_measurement_reflns_used 25
_cell_measurement_temperature 296
_cell_measurement_theta_max 32.47
_cell_measurement_theta_min 20.21
_cell_volume 2202.5(15)
_computing_cell_refinement 'MSC/AFC Diffractometer Control'
_computing_data_collection 'MSC/AFC Diffractometer Control'
_computing_data_reduction 'teXsan: PROCESS (MSC)'
_computing_publication_material 'teXsan: FINISH (MSC)'
_computing_structure_refinement 'teXsan: LS (MSC)'
_computing_structure_solution 'DIRDIF92 (ORIENT)'
_diffrn_ambient_temperature 296
_diffrn_measurement_device AFC7R
_diffrn_measurement_method 'omega/2-theta scans'
_diffrn_orient_matrix_UB_11 -0.04374
_diffrn_orient_matrix_UB_12 0.07252
_diffrn_orient_matrix_UB_13 0.01796
_diffrn_orient_matrix_UB_21 -0.07117
_diffrn_orient_matrix_UB_22 -0.01343
_diffrn_orient_matrix_UB_23 -0.02966
_diffrn_orient_matrix_UB_31 0.00378
_diffrn_orient_matrix_UB_32 -0.01173
_diffrn_orient_matrix_UB_33 0.07498
_diffrn_radiation_monochromator graphite
_diffrn_radiation_source 'X-ray tube'
_diffrn_radiation_type MoKalpha
_diffrn_radiation_wavelength 0.7107
_diffrn_reflns_av_R_equivalents 12.32
_diffrn_reflns_limit_h_max 16
_diffrn_reflns_limit_h_min 0
_diffrn_reflns_limit_k_max 19
_diffrn_reflns_limit_k_min -7
_diffrn_reflns_limit_l_max 1
_diffrn_reflns_limit_l_min -15
_diffrn_reflns_number 9625
_diffrn_reflns_theta_max 27.4955
_diffrn_standards_decay_% 0
_diffrn_standards_interval_count 150
_diffrn_standards_number 3
_exptl_absorpt_coefficient_mu 44.33
_exptl_absorpt_correction_T_max 1.000
_exptl_absorpt_correction_T_min 0.753
_exptl_absorpt_correction_type psi-scan
_exptl_crystal_colour black
_exptl_crystal_density_diffrn 1.289
_exptl_crystal_description needle
_exptl_crystal_F_000 900.00
_exptl_crystal_size_max 0.500
_exptl_crystal_size_min 0.100
_refine_diff_density_max 0.56590
_refine_diff_density_min -0.32930
_refine_ls_extinction_coef 6.05868
_refine_ls_extinction_method Zachariasen_type_2_gaussian_isotropic
_refine_ls_goodness_of_fit_obs 1.830
_refine_ls_matrix_type full
_refine_ls_number_parameters 427
_refine_ls_number_reflns 2329
_refine_ls_number_restraints 0
_refine_ls_R_factor_obs 0.0690
_refine_ls_shift/esd_max 1.1170
_refine_ls_structure_factor_coef F
_refine_ls_weighting_scheme sigma
_refine_ls_wR_factor_obs 0.0680
_cod_data_source_file ja9622970_2.cif
_cod_data_source_block Fe(OEP)(S-2-CF3CONHC6H4)-1/2toluene
_cod_original_cell_volume 2202(1)
_cod_original_sg_symbol_H-M 'P -1 '
_cod_original_formula_sum 'C47.5 H53 N5 O F3 S Fe'
_cod_database_code 4117221

loop_
_symmetry_equiv_pos_as_xyz
'   +x,   +y,   +z'
'   -x,   -y,   -z'

loop_
_atom_site_aniso_label
_atom_site_aniso_U_11
_atom_site_aniso_U_22
_atom_site_aniso_U_33
_atom_site_aniso_U_12
_atom_site_aniso_U_13
_atom_site_aniso_U_23
Fe1 0.038(1) 0.034(1) 0.044(1) -0.0137(10) 0.004(1) 0.0119(10)
S1 0.052(3) 0.038(2) 0.046(2) -0.014(2) 0.010(2) 0.010(2)
F1 0.119(9) 0.068(7) 0.143(9) -0.042(6) -0.008(7) 0.007(6)
F2 0.17(1) 0.081(8) 0.21(1) -0.071(8) 0.088(9) -0.005(8)
F3 0.18(1) 0.099(8) 0.131(10) -0.064(8) 0.073(9) -0.044(7)
O1 0.14(1) 0.054(8) 0.15(1) -0.002(8) 0.026(10) 0.044(8)
N1 0.075(10) 0.036(7) 0.09(1) -0.016(7) 0.016(8) 0.015(7)
N1p 0.043(7) 0.038(6) 0.042(7) -0.024(6) 0.005(6) 0.006(6)
N2p 0.035(6) 0.024(6) 0.047(7) -0.016(5) 0.006(6) 0.005(5)
N3p 0.042(7) 0.050(7) 0.041(7) -0.020(6) 0.002(6) 0.021(6)
N4p 0.029(6) 0.048(7) 0.034(7) -0.009(6) 0.001(5) 0.014(6)
C1a 0.040(9) 0.038(8) 0.045(9) -0.015(7) 0.008(8) 0.001(7)
C2a 0.028(8) 0.037(8) 0.047(9) -0.009(7) 0.005(7) 0.016(7)
C3a 0.047(9) 0.025(7) 0.042(9) -0.007(7) 0.010(8) 0.014(7)
C4a 0.045(9) 0.036(8) 0.046(9) -0.015(7) 0.010(7) 0.013(7)
C5a 0.041(9) 0.045(9) 0.07(1) -0.018(7) 0.011(8) 0.026(8)
C6a 0.041(9) 0.057(10) 0.05(1) -0.015(8) 0.014(8) 0.014(8)
C7a 0.034(8) 0.054(9) 0.034(9) -0.010(7) 0.012(7) 0.013(8)
C8a 0.034(8) 0.052(9) 0.041(9) -0.019(8) 0.001(7) -0.003(7)
C1b 0.049(9) 0.033(8) 0.05(1) -0.024(7) 0.003(8) 0.010(7)
C2b 0.048(9) 0.038(8) 0.041(9) -0.011(7) -0.001(8) 0.013(7)
C3b 0.038(9) 0.044(8) 0.036(9) -0.022(7) 0.002(7) 0.000(7)
C4b 0.047(9) 0.042(8) 0.044(9) -0.031(7) 0.001(7) 0.004(7)
C5b 0.049(10) 0.066(10) 0.054(10) -0.027(8) -0.002(8) 0.024(8)
C6b 0.06(1) 0.041(9) 0.06(1) -0.009(8) 0.024(9) 0.031(8)
C7b 0.056(10) 0.058(10) 0.033(9) -0.012(8) 0.008(8) 0.017(8)
C8b 0.040(9) 0.063(10) 0.041(9) -0.019(8) -0.003(7) 0.009(8)
C1m 0.037(8) 0.047(9) 0.039(9) -0.014(7) 0.001(7) 0.021(7)
C2m 0.047(9) 0.033(8) 0.06(1) -0.027(7) 0.004(8) 0.007(7)
C3m 0.045(9) 0.07(1) 0.06(1) -0.017(8) 0.012(8) 0.035(9)
C4m 0.036(8) 0.037(8) 0.046(9) -0.015(7) -0.001(7) 0.007(7)
C11 0.036(9) 0.039(8) 0.055(10) -0.009(7) 0.014(7) 0.003(7)
C12 0.06(1) 0.047(9) 0.07(1) 0.001(9) 0.032(10) 0.025(9)
C13 0.07(1) 0.07(1) 0.11(2) 0.00(1) 0.01(1) 0.04(1)
C14 0.06(1) 0.09(2) 0.10(2) 0.00(1) 0.00(1) 0.04(1)
C15 0.03(1) 0.13(2) 0.07(1) -0.02(1) -0.012(9) 0.00(1)
C16 0.05(1) 0.07(1) 0.09(1) -0.029(10) 0.018(10) 0.006(10)
C17 0.10(2) 0.06(1) 0.09(2) -0.03(1) 0.05(1) 0.00(1)
C18 0.12(2) 0.05(1) 0.14(2) -0.03(1) 0.07(2) 0.00(1)

loop_
_atom_site_label
_atom_site_fract_x
_atom_site_fract_y
_atom_site_fract_z
_atom_site_U_iso_or_equiv
_atom_site_thermal_displace_type
Fe1 0.0511(2) 0.4156(1) 0.3004(2) 0.0384(6) Uij
S1 0.1842(3) 0.3122(2) 0.2005(3) 0.045(1) Uij
F1 0.0806(8) 0.0709(7) 0.0860(8) 0.117(4) Uij
F2 0.1210(9) -0.0623(7) 0.1524(9) 0.138(5) Uij
F3 0.2035(10) -0.0635(8) 0.0350(9) 0.134(5) Uij
O1 0.330(1) -0.0595(8) 0.260(1) 0.124(5) Uij
N1 0.247(1) 0.1057(8) 0.235(1) 0.068(5) Uij
N1p 0.0353(8) 0.5548(7) 0.2804(8) 0.039(3) Uij
N2p -0.0814(7) 0.4263(6) 0.1663(7) 0.034(3) Uij
N3p 0.0154(8) 0.3113(7) 0.3466(8) 0.042(4) Uij
N4p 0.1350(7) 0.4394(7) 0.4594(8) 0.039(3) Uij
C1a 0.0965(10) 0.6117(9) 0.349(1) 0.042(4) Uij
C2a -0.0203(10) 0.6008(9) 0.186(1) 0.037(4) Uij
C3a -0.1221(10) 0.4883(8) 0.0862(10) 0.038(4) Uij
C4a -0.1333(10) 0.3575(8) 0.125(1) 0.040(4) Uij
C5a -0.048(1) 0.2558(9) 0.278(1) 0.049(5) Uij
C6a 0.070(1) 0.2643(10) 0.440(1) 0.047(5) Uij
C7a 0.1711(10) 0.3785(9) 0.541(1) 0.040(4) Uij
C8a 0.1826(10) 0.5116(9) 0.504(1) 0.045(4) Uij
C1b 0.077(1) 0.6957(8) 0.296(1) 0.043(4) Uij
C2b 0.008(1) 0.6891(9) 0.198(1) 0.045(4) Uij
C3b -0.1984(10) 0.4575(9) -0.0062(10) 0.039(4) Uij
C4b -0.2073(10) 0.3775(9) 0.019(1) 0.042(4) Uij
C5b -0.031(1) 0.1723(10) 0.332(1) 0.054(5) Uij
C6b 0.044(1) 0.1757(9) 0.429(1) 0.051(5) Uij
C7b 0.247(1) 0.409(1) 0.635(1) 0.050(5) Uij
C8b 0.256(1) 0.4892(10) 0.613(1) 0.050(5) Uij
C1m -0.088(1) 0.5685(9) 0.095(1) 0.040(4) Uij
C2m -0.117(1) 0.2787(8) 0.178(1) 0.044(4) Uij
C3m 0.141(1) 0.297(1) 0.530(1) 0.054(5) Uij
C4m 0.1640(10) 0.5904(9) 0.453(1) 0.041(4) Uij
C11 0.2988(10) 0.2500(9) 0.301(1) 0.044(4) Uij
C12 0.323(1) 0.150(1) 0.310(1) 0.058(5) Uij
C13 0.415(1) 0.099(1) 0.386(1) 0.087(7) Uij
C14 0.484(1) 0.146(1) 0.453(2) 0.097(7) Uij
C15 0.464(1) 0.243(1) 0.446(1) 0.090(7) Uij
C16 0.372(1) 0.295(1) 0.371(1) 0.069(6) Uij
C17 0.257(2) 0.010(1) 0.215(2) 0.081(7) Uij
C18 0.164(2) -0.010(1) 0.122(2) 0.095(9) Uij
C111 0.130(1) 0.7732(9) 0.350(1) 0.056(4) Uij
C112 0.254(1) 0.740(1) 0.356(1) 0.080(5) Uij
C121 -0.040(1) 0.7606(9) 0.114(1) 0.054(4) Uij
C122 -0.157(1) 0.835(1) 0.120(1) 0.086(5) Uij
C131 -0.259(1) 0.5102(9) -0.106(1) 0.050(4) Uij
C132 -0.355(1) 0.6038(10) -0.087(1) 0.071(4) Uij
C141 -0.282(1) 0.3212(9) -0.050(1) 0.060(4) Uij
C142 -0.385(1) 0.349(1) -0.013(1) 0.115(6) Uij
C151 -0.088(1) 0.0977(10) 0.284(1) 0.061(4) Uij
C152 -0.203(1) 0.136(1) 0.297(1) 0.087(5) Uij
C161 0.095(1) 0.1039(10) 0.516(1) 0.060(4) Uij
C162 0.212(1) 0.033(1) 0.506(1) 0.084(5) Uij
C171 0.304(1) 0.3584(10) 0.738(1) 0.061(4) Uij
C172 0.405(1) 0.268(1) 0.724(1) 0.100(6) Uij
C181 0.327(1) 0.5459(10) 0.679(1) 0.061(4) Uij
C182 0.436(1) 0.517(1) 0.645(1) 0.115(6) Uij
C201 0.509(2) 0.059(1) 0.986(1) 0.1839 Uij
C202 0.494(2) -0.004(2) 0.8877(9) 0.1968 Uij
C203 0.478(2) -0.092(1) 0.887(2) 0.2220 Uij
C204 0.526(2) 0.156(2) 0.987(3) 0.3649 Uij
H1 0.1779 0.1512 0.1906 0.0851 Uij
H2 0.4325 0.0291 0.3952 0.1006 Uij
H3 0.5488 0.1094 0.5081 0.1158 Uij
H4 0.5168 0.2733 0.4946 0.1035 Uij
H5 0.3592 0.3672 0.3729 0.0851 Uij
H6 -0.1166 0.6047 0.0316 0.0496 Uij
H7 -0.1595 0.2339 0.1395 0.0574 Uij
H8 0.1772 0.2593 0.5958 0.0653 Uij
H9 0.2016 0.6392 0.4957 0.0901 Uij
H10 0.0926 0.8341 0.3180 0.0635 Uij
H11 0.1235 0.7943 0.4296 0.0635 Uij
H12 0.0066 0.7998 0.1228 0.0528 Uij
H13 -0.0457 0.7274 0.0386 0.0528 Uij
H14 -0.2088 0.5265 -0.1318 0.0544 Uij
H15 -0.2886 0.4673 -0.1669 0.0544 Uij
H16 -0.3057 0.3330 -0.1271 0.0673 Uij
H17 -0.2415 0.2497 -0.0513 0.0673 Uij
H18 -0.0896 0.0773 0.2057 0.0754 Uij
H19 -0.0467 0.0365 0.3182 0.0754 Uij
H20 0.0956 0.1398 0.5880 0.0711 Uij
H21 0.0481 0.0641 0.5041 0.0711 Uij
H22 0.3234 0.4060 0.8001 0.0732 Uij
H23 0.2514 0.3395 0.7580 0.0732 Uij
H24 0.2871 0.6177 0.6717 0.0711 Uij
H25 0.3427 0.5430 0.7577 0.0635 Uij
H26 0.2973 0.6801 0.3922 0.0864 Uij
H27 0.2664 0.7211 0.2815 0.0864 Uij
H28 0.2878 0.7882 0.3927 0.0528 Uij
H29 -0.1539 0.8722 0.1967 0.0946 Uij
H30 -0.1894 0.8822 0.0717 0.0946 Uij
H31 -0.2062 0.7999 0.1124 0.0544 Uij
H32 -0.3273 0.6487 -0.0254 0.0744 Uij
H33 -0.3930 0.6385 -0.1475 0.0744 Uij
H34 -0.4072 0.5897 -0.0612 0.0673 Uij
H35 -0.4269 0.4171 -0.0104 0.1268 Uij
H36 -0.4306 0.3111 -0.0546 0.1268 Uij
H37 -0.3633 0.3328 0.0642 0.0754 Uij
H38 -0.2074 0.1530 0.3736 0.0892 Uij
H39 -0.2502 0.1941 0.2611 0.0892 Uij
H40 -0.2414 0.0871 0.2656 0.0711 Uij
H41 0.2467 -0.0126 0.5582 0.0872 Uij
H42 0.2119 -0.0043 0.4328 0.0872 Uij
H43 0.2593 0.0715 0.5166 0.0732 Uij
H44 0.4403 0.2374 0.7892 0.1104 Uij
H45 0.3856 0.2226 0.6641 0.1104 Uij
H46 0.4579 0.2888 0.7076 0.0711 Uij
H47 0.4819 0.4468 0.6581 0.1253 Uij
H48 0.4266 0.5225 0.5732 0.1253 Uij
H49 0.4826 0.5544 0.6937 0.1253 Uij
H50 0.4920 0.0078 0.8169 0.2405 Uij
H51 0.4748 -0.1516 0.8414 0.2547 Uij
H52 0.5892 0.1599 1.0212 0.4329 Uij
H53 0.5175 0.1603 0.9009 0.4329 Uij
H54 0.4603 0.2132 0.9988 0.1253 Uij
H55 0.4828 -0.1112 1.0433 0.4329 Uij

loop_
_atom_type_symbol
_atom_type_oxidation_number
_atom_type_number_in_cell
_atom_type_scat_dispersion_real
_atom_type_scat_dispersion_imag
_atom_type_scat_source
C 0 95 0.003 0.002 'International Tables'
H 0 106 0.000 0.000 'International Tables'
N 0 10 0.006 0.003 'International Tables'
O 0 2 0.011 0.006 'International Tables'
F 0 6 0.017 0.010 'International Tables'
S 0 2 0.125 0.123 'International Tables'
Fe 0 2 0.346 0.844 'International Tables'

loop_
_geom_angle_atom_site_label_1
_geom_angle_atom_site_label_2
_geom_angle_atom_site_label_3
_geom_angle
_geom_angle_publ_flag
S(1) Fe(1) N(1p) 101.7(3) yes
S(1) Fe(1) N(2p) 94.2(3) yes
S(1) Fe(1) N(3p) 100.3(3) yes
S(1) Fe(1) N(4p) 107.0(3) yes
N(1p) Fe(1) N(2p) 86.6(4) yes
N(1p) Fe(1) N(3p) 157.7(4) yes
N(1p) Fe(1) N(4p) 88.4(4) yes
N(2p) Fe(1) N(3p) 88.7(4) yes
N(2p) Fe(1) N(4p) 158.8(4) yes
N(3p) Fe(1) N(4p) 88.1(4) yes
Fe(1) S(1) C(11) 104.0(5) yes
C(12) N(1) C(17) 128(1) yes
Fe(1) N(1p) C(1a) 126.4(8) yes
Fe(1) N(1p) C(2a) 126.4(8) yes
C(1a) N(1p) C(2a) 105(1) yes
Fe(1) N(2p) C(3a) 128.6(9) yes
Fe(1) N(2p) C(4a) 125.4(8) yes
C(3a) N(2p) C(4a) 104.7(9) yes
Fe(1) N(3p) C(5a) 125.9(9) yes
Fe(1) N(3p) C(6a) 126.9(9) yes
C(5a) N(3p) C(6a) 105(1) yes
Fe(1) N(4p) C(7a) 127.4(9) yes
Fe(1) N(4p) C(8a) 126.7(9) yes
C(7a) N(4p) C(8a) 105.3(10) yes
N(1p) C(1a) C(1b) 109(1) yes
N(1p) C(1a) C(4m) 123(1) yes
C(1b) C(1a) C(4m) 126(1) yes
N(1p) C(2a) C(2b) 108(1) yes
N(1p) C(2a) C(1m) 125(1) yes
C(2b) C(2a) C(1m) 125(1) yes
N(2p) C(3a) C(3b) 111(1) yes
N(2p) C(3a) C(1m) 123(1) yes
C(3b) C(3a) C(1m) 125(1) yes
N(2p) C(4a) C(4b) 110(1) yes
N(2p) C(4a) C(2m) 125(1) yes
C(4b) C(4a) C(2m) 124(1) yes
N(3p) C(5a) C(5b) 109(1) yes
N(3p) C(5a) C(2m) 124(1) yes
C(5b) C(5a) C(2m) 126(1) yes
N(3p) C(6a) C(6b) 110(1) yes
N(3p) C(6a) C(3m) 123(1) yes
C(6b) C(6a) C(3m) 125(1) yes
N(4p) C(7a) C(7b) 110(1) yes
N(4p) C(7a) C(3m) 123(1) yes
C(7b) C(7a) C(3m) 125(1) yes
N(4p) C(8a) C(8b) 109(1) yes
N(4p) C(8a) C(4m) 124(1) yes
C(8b) C(8a) C(4m) 126(1) yes
C(1a) C(1b) C(2b) 107(1) yes
C(1a) C(1b) C(111) 122(1) yes
C(2b) C(1b) C(111) 129(1) yes
C(2a) C(2b) C(1b) 108(1) yes
C(2a) C(2b) C(121) 123(1) yes
C(1b) C(2b) C(121) 127(1) yes
C(3a) C(3b) C(4b) 106(1) yes
C(3a) C(3b) C(131) 124(1) yes
C(4b) C(3b) C(131) 128(1) yes
C(4a) C(4b) C(3b) 106(1) yes
C(4a) C(4b) C(141) 126(1) yes
C(3b) C(4b) C(141) 127(1) yes
C(5a) C(5b) C(6b) 107(1) yes
C(5a) C(5b) C(151) 124(1) yes
C(6b) C(5b) C(151) 127(1) yes
C(6a) C(6b) C(5b) 106(1) yes
C(6a) C(6b) C(161) 123(1) yes
C(5b) C(6b) C(161) 129(1) yes
C(7a) C(7b) C(8b) 107(1) yes
C(7a) C(7b) C(171) 125(1) yes
C(8b) C(7b) C(171) 127(1) yes
C(8a) C(8b) C(7b) 107(1) yes
C(8a) C(8b) C(181) 123(1) yes
C(7b) C(8b) C(181) 129(1) yes
C(2a) C(1m) C(3a) 125(1) yes
C(4a) C(2m) C(5a) 126(1) yes
C(6a) C(3m) C(7a) 127(1) yes
C(1a) C(4m) C(8a) 126(1) yes
S(1) C(11) C(12) 120(1) yes
S(1) C(11) C(16) 122(1) yes
C(12) C(11) C(16) 116(1) yes
N(1) C(12) C(11) 115(1) yes
N(1) C(12) C(13) 123(1) yes
C(11) C(12) C(13) 121(1) yes
C(12) C(13) C(14) 119(1) yes
C(13) C(14) C(15) 120(1) yes
C(14) C(15) C(16) 120(1) yes
C(11) C(16) C(15) 121(1) yes
O(1) C(17) N(1) 127(1) yes
O(1) C(17) C(18) 118(1) yes
N(1) C(17) C(18) 113(1) yes
F(1) C(18) F(2) 107(1) yes
F(1) C(18) F(3) 105(1) yes
F(1) C(18) C(17) 114(1) yes
F(2) C(18) F(3) 107(1) yes
F(2) C(18) C(17) 110(1) yes
F(3) C(18) C(17) 110(1) yes
C(1b) C(111) C(112) 115(1) yes
C(2b) C(121) C(122) 113(1) yes
C(3b) C(131) C(132) 113(1) yes
C(4b) C(141) C(142) 113(1) yes
C(5b) C(151) C(152) 113(1) yes
C(6b) C(161) C(162) 110(1) yes
C(7b) C(171) C(172) 112(1) yes
C(8b) C(181) C(182) 114(1) yes
C(202) C(201) C(203) 155(2) yes
C(202) C(201) C(204) 119(2) yes
C(203) C(201) C(204) 84(1) yes
C(201) C(202) C(203) 120(1) yes
C(201) C(203) C(202) 84(1) yes

loop_
_geom_bond_atom_site_label_1
_geom_bond_atom_site_label_2
_geom_bond_distance
_geom_bond_publ_flag
Fe(1) S(1) 2.327(4) yes
Fe(1) N(1p) 2.05(1) yes
Fe(1) N(2p) 2.049(8) yes
Fe(1) N(3p) 2.04(1) yes
Fe(1) N(4p) 2.033(9) yes
S(1) C(11) 1.76(1) yes
F(1) C(18) 1.33(2) yes
F(2) C(18) 1.31(3) yes
F(3) C(18) 1.32(3) yes
O(1) C(17) 1.22(2) yes
N(1) C(12) 1.43(2) yes
N(1) C(17) 1.34(2) yes
N(1p) C(1a) 1.39(2) yes
N(1p) C(2a) 1.39(2) yes
N(2p) C(3a) 1.38(2) yes
N(2p) C(4a) 1.38(2) yes
N(3p) C(5a) 1.39(2) yes
N(3p) C(6a) 1.39(2) yes
N(4p) C(7a) 1.39(2) yes
N(4p) C(8a) 1.39(2) yes
C(1a) C(1b) 1.45(2) yes
C(1a) C(4m) 1.39(2) yes
C(2a) C(2b) 1.47(2) yes
C(2a) C(1m) 1.37(2) yes
C(3a) C(3b) 1.43(2) yes
C(3a) C(1m) 1.40(2) yes
C(4a) C(4b) 1.44(2) yes
C(4a) C(2m) 1.39(2) yes
C(5a) C(5b) 1.46(2) yes
C(5a) C(2m) 1.37(2) yes
C(6a) C(6b) 1.46(2) yes
C(6a) C(3m) 1.38(2) yes
C(7a) C(7b) 1.44(2) yes
C(7a) C(3m) 1.39(2) yes
C(8a) C(8b) 1.47(2) yes
C(8a) C(4m) 1.37(2) yes
C(1b) C(2b) 1.33(2) yes
C(1b) C(111) 1.51(2) yes
C(2b) C(121) 1.50(2) yes
C(3b) C(4b) 1.36(2) yes
C(3b) C(131) 1.50(2) yes
C(4b) C(141) 1.51(2) yes
C(5b) C(6b) 1.34(2) yes
C(5b) C(151) 1.51(2) yes
C(6b) C(161) 1.53(2) yes
C(7b) C(8b) 1.34(2) yes
C(7b) C(171) 1.51(2) yes
C(8b) C(181) 1.47(2) yes
C(11) C(12) 1.41(2) yes
C(11) C(16) 1.39(2) yes
C(12) C(13) 1.38(2) yes
C(13) C(14) 1.36(3) yes
C(14) C(15) 1.37(3) yes
C(15) C(16) 1.38(2) yes
C(17) C(18) 1.52(3) yes
C(111) C(112) 1.52(2) yes
C(121) C(122) 1.52(2) yes
C(131) C(132) 1.49(2) yes
C(141) C(142) 1.46(3) yes
C(151) C(152) 1.47(2) yes
C(161) C(162) 1.52(2) yes
C(171) C(172) 1.49(2) yes
C(181) C(182) 1.52(3) yes
C(201) C(202) 1.39(2) yes
C(201) C(203) 1.55(3) yes
C(201) C(204) 1.54(4) yes
C(202) C(203) 1.39(4) yes
